data_7717586
loop_
_publ_author_name
'Kim, Soyeon'
'You, Dong Kyun'
'Kim, Namkyun'
'Shin, Ilsup'
'Kim, Dongwook'
'Lee, Kang Mun'

_publ_section_title
;
 Modulating radiative efficiency in <i>ortho</i>-carboranyl luminophores
 through electron-donating substituents: insights from
 intramolecular-charge-transfer-based emissions.
;
_journal_name_full 'Dalton transactions (Cambridge, England : 2003)'
_journal_paper_doi 10.1039/d4dt02897j
_journal_year 2024
_chemical_formula_moiety 'C20 H32 B10 Si'
_chemical_formula_sum 'C20 H32 B10 Si'
_chemical_formula_weight 408.64
_space_group_crystal_system triclinic
_space_group_IT_number 2
_space_group_name_Hall '-P 1'
_space_group_name_H-M_alt 'P -1'
_atom_sites_solution_hydrogens geom
_atom_sites_solution_primary direct
_audit_block_doi 10.5517/ccdc.csd.cc2l61tp
_audit_creation_method SHELXL-2019/3
_audit_update_record
;
2024-10-07 deposited with the CCDC.	2024-11-25 downloaded from the CCDC.
;
_cell_angle_alpha 98.2648(19)
_cell_angle_beta 94.752(2)
_cell_angle_gamma 92.699(2)
_cell_formula_units_Z 2
_cell_length_a 9.3569(6)
_cell_length_b 10.8812(6)
_cell_length_c 12.1208(7)
_cell_measurement_reflns_used 9107
_cell_measurement_temperature 203(2)
_cell_measurement_theta_max 26.02
_cell_measurement_theta_min 2.65
_cell_volume 1214.88(12)
_computing_cell_refinement 'Bruker APEX5 software'
_computing_data_collection 'Bruker APEX5 software'
_computing_data_reduction 'Bruker APEX5 software'
_computing_molecular_graphics ORTEP
_computing_publication_material CIFTAB
_computing_structure_refinement 'SHELXL-2019/2 (Sheldrick, 2019)'
_computing_structure_solution 'SHELXS-2013/1 (Sheldrick, 2013)'
_diffrn_ambient_temperature 203(2)
_diffrn_measured_fraction_theta_full 0.998
_diffrn_measured_fraction_theta_max 0.995
_diffrn_measurement_device_type 'PHOTON II 14 CPAD detector'
_diffrn_measurement_method 'phi and omega scans'
_diffrn_radiation_type MoK\a
_diffrn_radiation_wavelength 0.71073
_diffrn_reflns_av_R_equivalents 0.0597
_diffrn_reflns_av_unetI/netI 0.0325
_diffrn_reflns_Laue_measured_fraction_full 0.998
_diffrn_reflns_Laue_measured_fraction_max 0.995
_diffrn_reflns_limit_h_max 11
_diffrn_reflns_limit_h_min -11
_diffrn_reflns_limit_k_max 13
_diffrn_reflns_limit_k_min -13
_diffrn_reflns_limit_l_max 14
_diffrn_reflns_limit_l_min -14
_diffrn_reflns_number 33576
_diffrn_reflns_point_group_measured_fraction_full 0.998
_diffrn_reflns_point_group_measured_fraction_max 0.995
_diffrn_reflns_theta_full 25.242
_diffrn_reflns_theta_max 26.057
_diffrn_reflns_theta_min 2.649
_diffrn_source 'IuS 3.0 Microfocus'
_exptl_absorpt_coefficient_mu 0.103
_exptl_absorpt_correction_T_max 0.7453
_exptl_absorpt_correction_T_min 0.6633
_exptl_absorpt_correction_type multi-scan
_exptl_absorpt_process_details SADABS
_exptl_crystal_colour colourless
_exptl_crystal_density_diffrn 1.117
_exptl_crystal_description plate
_exptl_crystal_F_000 432
_exptl_crystal_size_max 0.173
_exptl_crystal_size_mid 0.161
_exptl_crystal_size_min 0.038
_refine_diff_density_max 0.219
_refine_diff_density_min -0.390
_refine_diff_density_rms 0.036
_refine_ls_extinction_method none
_refine_ls_goodness_of_fit_ref 1.021
_refine_ls_hydrogen_treatment constr
_refine_ls_matrix_type full
_refine_ls_number_parameters 316
_refine_ls_number_reflns 4780
_refine_ls_number_restraints 36
_refine_ls_restrained_S_all 1.024
_refine_ls_R_factor_all 0.0568
_refine_ls_R_factor_gt 0.0450
_refine_ls_shift/su_max 0.000
_refine_ls_shift/su_mean 0.000
_refine_ls_structure_factor_coef Fsqd
_refine_ls_weighting_details 'w=1/[\s^2^(Fo^2^)+(0.0549P)^2^+0.4912P] where P=(Fo^2^+2Fc^2^)/3'
_refine_ls_weighting_scheme calc
_refine_ls_wR_factor_gt 0.1140
_refine_ls_wR_factor_ref 0.1229
_reflns_Friedel_coverage 0.000
_reflns_number_gt 3937
_reflns_number_total 4780
_reflns_threshold_expression 'I > 2\s(I)'
_cod_data_source_file d4dt02897j2.cif
_cod_data_source_block 2CM
_cod_depositor_comments
;
The following automatic conversions were performed:

data item '_exptl_absorpt_correction_type' value 'MULTI-SCAN' was
changed to 'multi-scan' in accordance with the
/home/data/users/saulius/crontab/automatic-downloads/rss-feeds/RSC/lib/dictionaries/cif_core.dic
dictionary named 'cif_core.dic' version 2.4.2 last updated on
2011-04-26.

Automatic conversion script
Id: cif_fix_values 8170 2020-07-09 18:12:32Z antanas 
;
_cod_database_code 7717586
_shelx_shelxl_version_number 2019/3
_shelx_space_group_comment
;
The symmetry employed for this shelxl refinement is uniquely defined
by the following loop, which should always be used as a source of
symmetry information in preference to the above space-group names.
They are only intended as comments.
;
_shelx_estimated_absorpt_t_min 0.982
_shelx_estimated_absorpt_t_max 0.996

loop_
_space_group_symop_operation_xyz
'x, y, z'
'-x, -y, -z'

loop_
_atom_site_label
_atom_site_type_symbol
_atom_site_fract_x
_atom_site_fract_y
_atom_site_fract_z
_atom_site_U_iso_or_equiv
_atom_site_adp_type
_atom_site_occupancy
_atom_site_site_symmetry_order
_atom_site_calc_flag
_atom_site_refinement_flags_posn
_atom_site_refinement_flags_adp
_atom_site_refinement_flags_occupancy
_atom_site_disorder_assembly
_atom_site_disorder_group
B1 B 1.0264(2) 0.40422(17) 0.66889(16) 0.0349(4) Uani 1 1 d . . . . .
H1 H 1.013425 0.486024 0.624601 0.042 Uiso 1 1 calc R U . . .
B2 B 1.0787(2) 0.26124(19) 0.60086(17) 0.0418(5) Uani 1 1 d . . . . .
H2 H 1.102738 0.249077 0.511912 0.050 Uiso 1 1 calc R U . . .
B3 B 0.9910(2) 0.14092(18) 0.65830(17) 0.0395(4) Uani 1 1 d . . . . .
H3 H 0.956656 0.049770 0.607117 0.047 Uiso 1 1 calc R U . . .
B4 B 0.8871(2) 0.21070(16) 0.76312(15) 0.0321(4) Uani 1 1 d . . . . .
H4 H 0.783676 0.166505 0.780515 0.039 Uiso 1 1 calc R U . . .
B5 B 1.0058(2) 0.29838(18) 0.87108(16) 0.0368(4) Uani 1 1 d . . . . .
H5 H 0.981244 0.310821 0.959891 0.044 Uiso 1 1 calc R U . . .
B6 B 1.0555(2) 0.15403(19) 0.80153(18) 0.0395(4) Uani 1 1 d . . . . .
H6 H 1.064156 0.071133 0.844868 0.047 Uiso 1 1 calc R U . . .
B7 B 1.1747(2) 0.1856(2) 0.70099(19) 0.0449(5) Uani 1 1 d . . . . .
H7 H 1.262010 0.123640 0.678468 0.054 Uiso 1 1 calc R U . . .
B8 B 1.1964(2) 0.3506(2) 0.70740(19) 0.0424(5) Uani 1 1 d . . . . .
H8 H 1.297717 0.397512 0.688899 0.051 Uiso 1 1 calc R U . . .
B9 B 1.0927(2) 0.41894(19) 0.81271(17) 0.0378(4) Uani 1 1 d . . . . .
H9 H 1.125216 0.510836 0.863246 0.045 Uiso 1 1 calc R U . . .
B10 B 1.1836(2) 0.2833(2) 0.83213(18) 0.0429(5) Uani 1 1 d . . . . .
H10 H 1.276878 0.285394 0.895399 0.051 Uiso 1 1 calc R U . . .
C1 C 0.81914(17) 0.57999(14) 0.78622(13) 0.0328(3) Uani 1 1 d . . . . .
H1A H 0.905169 0.610812 0.762517 0.039 Uiso 1 1 calc R U . . .
C2 C 0.80050(17) 0.45404(14) 0.79726(13) 0.0311(3) Uani 1 1 d . . . . .
C3 C 0.67363(18) 0.41142(15) 0.83630(14) 0.0357(4) Uani 1 1 d . . . . .
H3A H 0.661409 0.327363 0.845473 0.043 Uiso 1 1 calc R U . . .
C4 C 0.56558(18) 0.49060(15) 0.86173(14) 0.0373(4) Uani 1 1 d . . . . .
H4A H 0.480833 0.460574 0.887937 0.045 Uiso 1 1 calc R U . . .
C5 C 0.35509(18) 0.72559(18) 0.90607(14) 0.0410(4) Uani 1 1 d . . . . .
H5A H 0.307816 0.654978 0.926018 0.049 Uiso 1 1 calc R U . . .
C6 C 0.29140(19) 0.83856(19) 0.91507(15) 0.0454(4) Uani 1 1 d . . . . .
H6A H 0.200156 0.844586 0.941834 0.055 Uiso 1 1 calc R U . . .
C7 C 0.35998(19) 0.94249(18) 0.88529(15) 0.0441(4) Uani 1 1 d . . . . .
H7A H 0.314422 1.018032 0.891247 0.053 Uiso 1 1 calc R U . . .
C8 C 0.49559(19) 0.93661(17) 0.84663(14) 0.0403(4) Uani 1 1 d . . . . .
H8A H 0.542190 1.007506 0.826626 0.048 Uiso 1 1 calc R U . . .
C9 C 0.70802(17) 0.79591(15) 0.80010(13) 0.0330(4) Uani 1 1 d . . . . .
C10 C 0.71130(17) 0.65843(14) 0.81013(13) 0.0314(3) Uani 1 1 d . . . . .
C11 C 0.58353(17) 0.61457(15) 0.84817(13) 0.0331(3) Uani 1 1 d . . . . .
C12 C 0.49051(17) 0.71892(15) 0.86686(13) 0.0336(4) Uani 1 1 d . . . . .
C13 C 0.56090(17) 0.82436(15) 0.83809(13) 0.0335(4) Uani 1 1 d . . . . .
C14 C 0.91837(17) 0.36894(14) 0.76990(12) 0.0297(3) Uani 1 1 d . . . . .
C15 C 0.90868(17) 0.27546(14) 0.64331(13) 0.0325(3) Uani 1 1 d . . . . .
C16 C 0.7194(2) 0.8170(2) 0.67920(16) 0.0540(5) Uani 1 1 d . . . . .
H16A H 0.703188 0.903115 0.672678 0.081 Uiso 1 1 calc R U . . .
H16B H 0.647741 0.763151 0.630286 0.081 Uiso 1 1 calc R U . . .
H16C H 0.814425 0.797956 0.657818 0.081 Uiso 1 1 calc R U . . .
C17 C 0.82813(19) 0.87213(16) 0.87767(17) 0.0441(4) Uani 1 1 d . . . . .
H17A H 0.817433 0.960045 0.875709 0.066 Uiso 1 1 calc R U . . .
H17B H 0.920598 0.849666 0.852829 0.066 Uiso 1 1 calc R U . . .
H17C H 0.822395 0.854921 0.953560 0.066 Uiso 1 1 calc R U . . .
Si1 Si 0.74614(6) 0.26988(5) 0.53283(4) 0.04522(17) Uani 1 1 d . . . . .
C18 C 0.8229(12) 0.2204(9) 0.3930(7) 0.0628(18) Uani 0.66(3) 1 d . U P A 1
H18A H 0.745820 0.209737 0.333120 0.094 Uiso 0.66(3) 1 calc R U P A 1
H18B H 0.868458 0.142366 0.394872 0.094 Uiso 0.66(3) 1 calc R U P A 1
H18C H 0.893214 0.283848 0.380022 0.094 Uiso 0.66(3) 1 calc R U P A 1
C19 C 0.6770(11) 0.4289(9) 0.5288(8) 0.0481(18) Uani 0.66(3) 1 d . U P A 1
H19A H 0.608759 0.426529 0.463724 0.072 Uiso 0.66(3) 1 calc R U P A 1
H19B H 0.756683 0.487956 0.524621 0.072 Uiso 0.66(3) 1 calc R U P A 1
H19C H 0.630077 0.454351 0.596142 0.072 Uiso 0.66(3) 1 calc R U P A 1
C20 C 0.5945(11) 0.1727(10) 0.5785(9) 0.0643(19) Uani 0.66(3) 1 d . U P A 1
H20A H 0.512974 0.164835 0.522564 0.097 Uiso 0.66(3) 1 calc R U P A 1
H20B H 0.566515 0.212770 0.649555 0.097 Uiso 0.66(3) 1 calc R U P A 1
H20C H 0.626561 0.090732 0.586749 0.097 Uiso 0.66(3) 1 calc R U P A 1
C18B C 0.784(2) 0.189(2) 0.4035(16) 0.075(4) Uani 0.34(3) 1 d . U P A 2
H18D H 0.697585 0.179769 0.351902 0.113 Uiso 0.34(3) 1 calc R U P A 2
H18E H 0.815273 0.107473 0.413818 0.113 Uiso 0.34(3) 1 calc R U P A 2
H18F H 0.858763 0.235095 0.373420 0.113 Uiso 0.34(3) 1 calc R U P A 2
C19B C 0.683(3) 0.414(2) 0.518(2) 0.080(8) Uani 0.34(3) 1 d . U P A 2
H19D H 0.609054 0.404612 0.455783 0.121 Uiso 0.34(3) 1 calc R U P A 2
H19E H 0.761580 0.468802 0.503118 0.121 Uiso 0.34(3) 1 calc R U P A 2
H19F H 0.643308 0.448521 0.586055 0.121 Uiso 0.34(3) 1 calc R U P A 2
C20B C 0.6231(17) 0.1412(17) 0.5436(17) 0.057(3) Uani 0.34(3) 1 d . U P A 2
H20D H 0.549131 0.131491 0.481510 0.086 Uiso 0.34(3) 1 calc R U P A 2
H20E H 0.579064 0.156908 0.613592 0.086 Uiso 0.34(3) 1 calc R U P A 2
H20F H 0.674662 0.065759 0.541614 0.086 Uiso 0.34(3) 1 calc R U P A 2

loop_
_atom_site_aniso_label
_atom_site_aniso_U_11
_atom_site_aniso_U_22
_atom_site_aniso_U_33
_atom_site_aniso_U_23
_atom_site_aniso_U_13
_atom_site_aniso_U_12
B1 0.0350(10) 0.0336(9) 0.0383(10) 0.0101(8) 0.0075(8) 0.0025(8)
B2 0.0417(11) 0.0436(11) 0.0423(11) 0.0072(9) 0.0112(9) 0.0113(9)
B3 0.0402(11) 0.0310(9) 0.0469(11) 0.0042(8) 0.0006(9) 0.0090(8)
B4 0.0315(9) 0.0264(9) 0.0387(9) 0.0083(7) -0.0009(7) 0.0013(7)
B5 0.0345(10) 0.0389(10) 0.0370(10) 0.0119(8) -0.0041(8) -0.0024(8)
B6 0.0308(10) 0.0375(10) 0.0517(11) 0.0158(9) -0.0031(8) 0.0027(8)
B7 0.0361(11) 0.0426(11) 0.0590(13) 0.0141(10) 0.0066(9) 0.0100(9)
B8 0.0314(10) 0.0437(11) 0.0555(12) 0.0166(9) 0.0069(9) 0.0024(8)
B9 0.0325(10) 0.0379(10) 0.0423(10) 0.0082(8) -0.0011(8) -0.0052(8)
B10 0.0315(10) 0.0458(11) 0.0524(12) 0.0176(9) -0.0054(8) -0.0016(8)
C1 0.0328(8) 0.0303(8) 0.0360(8) 0.0060(6) 0.0062(6) -0.0010(6)
C2 0.0321(8) 0.0296(8) 0.0315(8) 0.0038(6) 0.0037(6) 0.0001(6)
C3 0.0387(9) 0.0293(8) 0.0393(9) 0.0057(7) 0.0070(7) -0.0035(7)
C4 0.0344(9) 0.0365(9) 0.0409(9) 0.0043(7) 0.0093(7) -0.0042(7)
C5 0.0323(9) 0.0503(10) 0.0384(9) 0.0013(8) 0.0023(7) 0.0000(8)
C6 0.0311(9) 0.0616(12) 0.0410(9) -0.0025(8) 0.0007(7) 0.0109(8)
C7 0.0402(10) 0.0503(11) 0.0402(9) 0.0001(8) -0.0025(7) 0.0172(8)
C8 0.0429(10) 0.0403(9) 0.0375(9) 0.0051(7) -0.0008(7) 0.0111(8)
C9 0.0343(8) 0.0302(8) 0.0363(8) 0.0085(6) 0.0067(7) 0.0049(6)
C10 0.0331(8) 0.0306(8) 0.0306(8) 0.0047(6) 0.0035(6) 0.0005(6)
C11 0.0320(8) 0.0353(8) 0.0311(8) 0.0024(6) 0.0034(6) -0.0006(7)
C12 0.0312(8) 0.0387(9) 0.0295(8) 0.0010(6) 0.0007(6) 0.0025(7)
C13 0.0323(8) 0.0381(9) 0.0297(8) 0.0045(6) -0.0001(6) 0.0053(7)
C14 0.0320(8) 0.0269(7) 0.0302(7) 0.0055(6) 0.0021(6) -0.0015(6)
C15 0.0350(8) 0.0293(8) 0.0328(8) 0.0036(6) 0.0004(6) 0.0047(6)
C16 0.0686(14) 0.0558(12) 0.0458(11) 0.0211(9) 0.0194(10) 0.0214(10)
C17 0.0373(9) 0.0302(9) 0.0648(12) 0.0071(8) 0.0055(8) 0.0010(7)
Si1 0.0509(3) 0.0404(3) 0.0415(3) 0.0062(2) -0.0140(2) 0.0050(2)
C18 0.079(4) 0.068(3) 0.034(2) -0.007(2) -0.014(2) 0.010(3)
C19 0.058(3) 0.044(2) 0.043(2) 0.012(2) -0.016(2) 0.024(2)
C20 0.057(3) 0.062(4) 0.069(4) 0.016(3) -0.028(3) -0.010(3)
C18B 0.074(7) 0.090(9) 0.056(6) -0.009(5) -0.002(5) 0.016(6)
C19B 0.078(9) 0.079(10) 0.082(9) 0.004(6) 0.005(6) 0.004(7)
C20B 0.052(5) 0.052(6) 0.065(7) 0.017(5) -0.015(5) -0.012(4)

loop_
_atom_type_symbol
_atom_type_description
_atom_type_scat_dispersion_real
_atom_type_scat_dispersion_imag
_atom_type_scat_source
C C 0.0033 0.0016 'International Tables Vol C Tables 4.2.6.8 and 6.1.1.4'
H H 0.0000 0.0000 'International Tables Vol C Tables 4.2.6.8 and 6.1.1.4'
B B 0.0013 0.0007 'International Tables Vol C Tables 4.2.6.8 and 6.1.1.4'
Si Si 0.0817 0.0704 'International Tables Vol C Tables 4.2.6.8 and 6.1.1.4'

loop_
_geom_angle_atom_site_label_1
_geom_angle_atom_site_label_2
_geom_angle_atom_site_label_3
_geom_angle
_geom_angle_site_symmetry_1
_geom_angle_site_symmetry_3
_geom_angle_publ_flag
C15 B1 C14 59.52(9) . . ?
C15 B1 B2 59.20(11) . . ?
C14 B1 B2 106.49(13) . . ?
C15 B1 B8 106.31(13) . . ?
C14 B1 B8 105.31(13) . . ?
B2 B1 B8 60.08(12) . . ?
C15 B1 B9 106.42(13) . . ?
C14 B1 B9 58.29(10) . . ?
B2 B1 B9 107.80(14) . . ?
B8 B1 B9 59.68(11) . . ?
C15 B1 H1 122.7 . . ?
C14 B1 H1 123.4 . . ?
B2 B1 H1 121.8 . . ?
B8 B1 H1 122.8 . . ?
B9 B1 H1 122.3 . . ?
C15 B2 B1 59.04(10) . . ?
C15 B2 B8 106.23(14) . . ?
B1 B2 B8 60.14(11) . . ?
C15 B2 B3 58.75(10) . . ?
B1 B2 B3 107.69(14) . . ?
B8 B2 B3 108.67(14) . . ?
C15 B2 B7 106.11(14) . . ?
B1 B2 B7 108.49(15) . . ?
B8 B2 B7 60.65(12) . . ?
B3 B2 B7 60.30(11) . . ?
C15 B2 H2 123.8 . . ?
B1 B2 H2 121.6 . . ?
B8 B2 H2 121.6 . . ?
B3 B2 H2 121.6 . . ?
B7 B2 H2 121.6 . . ?
C15 B3 B2 59.19(10) . . ?
C15 B3 B4 59.37(10) . . ?
B2 B3 B4 107.92(13) . . ?
C15 B3 B6 106.26(13) . . ?
B2 B3 B6 107.93(14) . . ?
B4 B3 B6 59.92(11) . . ?
C15 B3 B7 106.12(14) . . ?
B2 B3 B7 59.89(12) . . ?
B4 B3 B7 107.92(14) . . ?
B6 B3 B7 60.05(12) . . ?
C15 B3 H3 123.4 . . ?
B2 B3 H3 121.7 . . ?
B4 B3 H3 121.6 . . ?
B6 B3 H3 122.1 . . ?
B7 B3 H3 122.1 . . ?
C14 B4 C15 59.41(9) . . ?
C14 B4 B6 105.46(13) . . ?
C15 B4 B6 105.85(13) . . ?
C14 B4 B3 106.17(13) . . ?
C15 B4 B3 58.63(10) . . ?
B6 B4 B3 60.14(11) . . ?
C14 B4 B5 58.52(10) . . ?
C15 B4 B5 106.53(13) . . ?
B6 B4 B5 60.03(11) . . ?
B3 B4 B5 108.21(14) . . ?
C14 B4 H4 123.4 . . ?
C15 B4 H4 123.1 . . ?
B6 B4 H4 122.7 . . ?
B3 B4 H4 122.0 . . ?
B5 B4 H4 121.9 . . ?
C14 B5 B9 58.72(10) . . ?
C14 B5 B6 105.75(13) . . ?
B9 B5 B6 107.99(14) . . ?
C14 B5 B10 105.56(13) . . ?
B9 B5 B10 59.95(11) . . ?
B6 B5 B10 60.23(12) . . ?
C14 B5 B4 59.14(9) . . ?
B9 B5 B4 107.56(13) . . ?
B6 B5 B4 59.79(10) . . ?
B10 B5 B4 107.83(14) . . ?
C14 B5 H5 123.9 . . ?
B9 B5 H5 121.8 . . ?
B6 B5 H5 122.1 . . ?
B10 B5 H5 122.1 . . ?
B4 B5 H5 121.8 . . ?
B4 B6 B3 59.94(11) . . ?
B4 B6 B5 60.18(10) . . ?
B3 B6 B5 108.17(13) . . ?
B4 B6 B7 107.97(14) . . ?
B3 B6 B7 60.09(12) . . ?
B5 B6 B7 107.97(14) . . ?
B4 B6 B10 107.89(13) . . ?
B3 B6 B10 107.89(14) . . ?
B5 B6 B10 59.92(11) . . ?
B7 B6 B10 59.83(12) . . ?
B4 B6 H6 121.7 . . ?
B3 B6 H6 121.7 . . ?
B5 B6 H6 121.6 . . ?
B7 B6 H6 121.8 . . ?
B10 B6 H6 121.9 . . ?
B2 B7 B10 107.86(14) . . ?
B2 B7 B6 107.72(14) . . ?
B10 B7 B6 60.20(12) . . ?
B2 B7 B3 59.81(12) . . ?
B10 B7 B3 108.00(14) . . ?
B6 B7 B3 59.87(11) . . ?
B2 B7 B8 59.63(12) . . ?
B10 B7 B8 60.05(12) . . ?
B6 B7 B8 107.88(15) . . ?
B3 B7 B8 107.47(14) . . ?
B2 B7 H7 122.0 . . ?
B10 B7 H7 121.6 . . ?
B6 B7 H7 121.7 . . ?
B3 B7 H7 121.9 . . ?
B8 B7 H7 122.0 . . ?
B9 B8 B2 108.25(14) . . ?
B9 B8 B1 60.54(11) . . ?
B2 B8 B1 59.78(11) . . ?
B9 B8 B10 59.92(12) . . ?
B2 B8 B10 107.59(14) . . ?
B1 B8 B10 108.02(14) . . ?
B9 B8 B7 107.69(14) . . ?
B2 B8 B7 59.72(12) . . ?
B1 B8 B7 107.47(14) . . ?
B10 B8 B7 59.63(12) . . ?
B9 B8 H8 121.5 . . ?
B2 B8 H8 121.9 . . ?
B1 B8 H8 121.7 . . ?
B10 B8 H8 121.9 . . ?
B7 B8 H8 122.2 . . ?
C14 B9 B8 106.04(14) . . ?
C14 B9 B10 105.74(13) . . ?
B8 B9 B10 60.43(12) . . ?
C14 B9 B5 58.82(10) . . ?
B8 B9 B5 108.45(14) . . ?
B10 B9 B5 60.08(11) . . ?
C14 B9 B1 59.12(10) . . ?
B8 B9 B1 59.78(11) . . ?
B10 B9 B1 107.82(14) . . ?
B5 B9 B1 107.62(13) . . ?
C14 B9 H9 123.8 . . ?
B8 B9 H9 121.8 . . ?
B10 B9 H9 122.1 . . ?
B5 B9 H9 121.6 . . ?
B1 B9 H9 121.9 . . ?
B9 B10 B7 108.02(14) . . ?
B9 B10 B5 59.97(11) . . ?
B7 B10 B5 108.03(14) . . ?
B9 B10 B6 107.71(13) . . ?
B7 B10 B6 59.97(12) . . ?
B5 B10 B6 59.85(11) . . ?
B9 B10 B8 59.65(11) . . ?
B7 B10 B8 60.32(12) . . ?
B5 B10 B8 107.74(13) . . ?
B6 B10 B8 107.91(15) . . ?
B9 B10 H10 121.9 . . ?
B7 B10 H10 121.5 . . ?
B5 B10 H10 121.8 . . ?
B6 B10 H10 121.9 . . ?
B8 B10 H10 121.8 . . ?
C10 C1 C2 119.82(15) . . ?
C10 C1 H1A 120.1 . . ?
C2 C1 H1A 120.1 . . ?
C3 C2 C1 118.97(15) . . ?
C3 C2 C14 121.62(14) . . ?
C1 C2 C14 119.39(14) . . ?
C4 C3 C2 121.28(15) . . ?
C4 C3 H3A 119.4 . . ?
C2 C3 H3A 119.4 . . ?
C3 C4 C11 119.38(15) . . ?
C3 C4 H4A 120.3 . . ?
C11 C4 H4A 120.3 . . ?
C6 C5 C12 118.56(17) . . ?
C6 C5 H5A 120.7 . . ?
C12 C5 H5A 120.7 . . ?
C7 C6 C5 120.99(17) . . ?
C7 C6 H6A 119.5 . . ?
C5 C6 H6A 119.5 . . ?
C6 C7 C8 120.73(17) . . ?
C6 C7 H7A 119.6 . . ?
C8 C7 H7A 119.6 . . ?
C13 C8 C7 118.82(17) . . ?
C13 C8 H8A 120.6 . . ?
C7 C8 H8A 120.6 . . ?
C13 C9 C10 101.00(13) . . ?
C13 C9 C16 111.72(14) . . ?
C10 C9 C16 110.87(14) . . ?
C13 C9 C17 111.49(13) . . ?
C10 C9 C17 111.14(13) . . ?
C16 C9 C17 110.33(16) . . ?
C1 C10 C11 120.82(15) . . ?
C1 C10 C9 128.07(14) . . ?
C11 C10 C9 111.11(14) . . ?
C4 C11 C10 119.70(15) . . ?
C4 C11 C12 132.09(15) . . ?
C10 C11 C12 108.21(14) . . ?
C5 C12 C13 120.54(16) . . ?
C5 C12 C11 131.13(16) . . ?
C13 C12 C11 108.32(14) . . ?
C8 C13 C12 120.35(16) . . ?
C8 C13 C9 128.31(16) . . ?
C12 C13 C9 111.34(14) . . ?
C2 C14 C15 120.08(12) . . ?
C2 C14 B9 119.38(13) . . ?
C15 C14 B9 110.24(12) . . ?
C2 C14 B5 120.92(13) . . ?
C15 C14 B5 110.35(12) . . ?
B9 C14 B5 62.46(10) . . ?
C2 C14 B4 119.76(13) . . ?
C15 C14 B4 60.39(9) . . ?
B9 C14 B4 113.17(12) . . ?
B5 C14 B4 62.34(10) . . ?
C2 C14 B1 117.25(12) . . ?
C15 C14 B1 60.01(10) . . ?
B9 C14 B1 62.59(11) . . ?
B5 C14 B1 113.36(13) . . ?
B4 C14 B1 111.53(12) . . ?
C14 C15 B3 109.46(12) . . ?
C14 C15 B1 60.46(10) . . ?
B3 C15 B1 112.59(13) . . ?
C14 C15 B2 109.23(12) . . ?
B3 C15 B2 62.06(11) . . ?
B1 C15 B2 61.76(11) . . ?
C14 C15 B4 60.21(9) . . ?
B3 C15 B4 62.00(10) . . ?
B1 C15 B4 111.76(12) . . ?
B2 C15 B4 112.34(12) . . ?
C14 C15 Si1 122.37(10) . . ?
B3 C15 Si1 118.93(11) . . ?
B1 C15 Si1 119.58(11) . . ?
B2 C15 Si1 119.76(11) . . ?
B4 C15 Si1 118.83(11) . . ?
C9 C16 H16A 109.5 . . ?
C9 C16 H16B 109.5 . . ?
H16A C16 H16B 109.5 . . ?
C9 C16 H16C 109.5 . . ?
H16A C16 H16C 109.5 . . ?
H16B C16 H16C 109.5 . . ?
C9 C17 H17A 109.5 . . ?
C9 C17 H17B 109.5 . . ?
H17A C17 H17B 109.5 . . ?
C9 C17 H17C 109.5 . . ?
H17A C17 H17C 109.5 . . ?
H17B C17 H17C 109.5 . . ?
C19B Si1 C18B 111.1(11) . . ?
C19B Si1 C20B 120.3(11) . . ?
C18B Si1 C20B 87.3(16) . . ?
C19 Si1 C20 105.9(5) . . ?
C19 Si1 C18 107.1(4) . . ?
C20 Si1 C18 120.4(7) . . ?
C19B Si1 C15 114.2(8) . . ?
C18B Si1 C15 111.0(6) . . ?
C20B Si1 C15 109.8(5) . . ?
C19 Si1 C15 111.3(3) . . ?
C20 Si1 C15 107.7(2) . . ?
C18 Si1 C15 104.4(3) . . ?
Si1 C18 H18A 109.5 . . ?
Si1 C18 H18B 109.5 . . ?
H18A C18 H18B 109.5 . . ?
Si1 C18 H18C 109.5 . . ?
H18A C18 H18C 109.5 . . ?
H18B C18 H18C 109.5 . . ?
Si1 C19 H19A 109.5 . . ?
Si1 C19 H19B 109.5 . . ?
H19A C19 H19B 109.5 . . ?
Si1 C19 H19C 109.5 . . ?
H19A C19 H19C 109.5 . . ?
H19B C19 H19C 109.5 . . ?
Si1 C20 H20A 109.5 . . ?
Si1 C20 H20B 109.5 . . ?
H20A C20 H20B 109.5 . . ?
Si1 C20 H20C 109.5 . . ?
H20A C20 H20C 109.5 . . ?
H20B C20 H20C 109.5 . . ?
Si1 C18B H18D 109.5 . . ?
Si1 C18B H18E 109.5 . . ?
H18D C18B H18E 109.5 . . ?
Si1 C18B H18F 109.5 . . ?
H18D C18B H18F 109.5 . . ?
H18E C18B H18F 109.5 . . ?
Si1 C19B H19D 109.5 . . ?
Si1 C19B H19E 109.5 . . ?
H19D C19B H19E 109.5 . . ?
Si1 C19B H19F 109.5 . . ?
H19D C19B H19F 109.5 . . ?
H19E C19B H19F 109.5 . . ?
Si1 C20B H20D 109.5 . . ?
Si1 C20B H20E 109.5 . . ?
H20D C20B H20E 109.5 . . ?
Si1 C20B H20F 109.5 . . ?
H20D C20B H20F 109.5 . . ?
H20E C20B H20F 109.5 . . ?

loop_
_geom_bond_atom_site_label_1
_geom_bond_atom_site_label_2
_geom_bond_distance
_geom_bond_site_symmetry_2
_geom_bond_publ_flag
B1 C15 1.716(2) . ?
B1 C14 1.724(2) . ?
B1 B2 1.763(3) . ?
B1 B8 1.770(3) . ?
B1 B9 1.783(3) . ?
B1 H1 1.1100 . ?
B2 C15 1.719(3) . ?
B2 B8 1.769(3) . ?
B2 B3 1.769(3) . ?
B2 B7 1.770(3) . ?
B2 H2 1.1100 . ?
B3 C15 1.712(2) . ?
B3 B4 1.770(3) . ?
B3 B6 1.773(3) . ?
B3 B7 1.777(3) . ?
B3 H3 1.1100 . ?
B4 C14 1.722(2) . ?
B4 C15 1.725(2) . ?
B4 B6 1.770(3) . ?
B4 B5 1.777(3) . ?
B4 H4 1.1100 . ?
B5 C14 1.711(2) . ?
B5 B9 1.773(3) . ?
B5 B6 1.774(3) . ?
B5 B10 1.775(3) . ?
B5 H5 1.1100 . ?
B6 B7 1.777(3) . ?
B6 B10 1.781(3) . ?
B6 H6 1.1100 . ?
B7 B10 1.774(3) . ?
B7 B8 1.787(3) . ?
B7 H7 1.1100 . ?
B8 B9 1.768(3) . ?
B8 B10 1.782(3) . ?
B8 H8 1.1100 . ?
B9 C14 1.709(2) . ?
B9 B10 1.773(3) . ?
B9 H9 1.1100 . ?
B10 H10 1.1100 . ?
C1 C10 1.374(2) . ?
C1 C2 1.400(2) . ?
C1 H1A 0.9400 . ?
C2 C3 1.397(2) . ?
C2 C14 1.501(2) . ?
C3 C4 1.384(2) . ?
C3 H3A 0.9400 . ?
C4 C11 1.386(2) . ?
C4 H4A 0.9400 . ?
C5 C6 1.385(3) . ?
C5 C12 1.391(2) . ?
C5 H5A 0.9400 . ?
C6 C7 1.381(3) . ?
C6 H6A 0.9400 . ?
C7 C8 1.390(3) . ?
C7 H7A 0.9400 . ?
C8 C13 1.386(2) . ?
C8 H8A 0.9400 . ?
C9 C13 1.519(2) . ?
C9 C10 1.520(2) . ?
C9 C16 1.527(2) . ?
C9 C17 1.532(2) . ?
C10 C11 1.404(2) . ?
C11 C12 1.466(2) . ?
C12 C13 1.398(2) . ?
C14 C15 1.708(2) . ?
C15 Si1 1.9340(16) . ?
C16 H16A 0.9700 . ?
C16 H16B 0.9700 . ?
C16 H16C 0.9700 . ?
C17 H17A 0.9700 . ?
C17 H17B 0.9700 . ?
C17 H17C 0.9700 . ?
Si1 C19B 1.73(2) . ?
Si1 C18B 1.754(18) . ?
Si1 C20B 1.797(14) . ?
Si1 C19 1.882(9) . ?
Si1 C20 1.896(9) . ?
Si1 C18 1.912(10) . ?
C18 H18A 0.9700 . ?
C18 H18B 0.9700 . ?
C18 H18C 0.9700 . ?
C19 H19A 0.9700 . ?
C19 H19B 0.9700 . ?
C19 H19C 0.9700 . ?
C20 H20A 0.9700 . ?
C20 H20B 0.9700 . ?
C20 H20C 0.9700 . ?
C18B H18D 0.9700 . ?
C18B H18E 0.9700 . ?
C18B H18F 0.9700 . ?
C19B H19D 0.9700 . ?
C19B H19E 0.9700 . ?
C19B H19F 0.9700 . ?
C20B H20D 0.9700 . ?
C20B H20E 0.9700 . ?
C20B H20F 0.9700 . ?

loop_
_geom_torsion_atom_site_label_1
_geom_torsion_atom_site_label_2
_geom_torsion_atom_site_label_3
_geom_torsion_atom_site_label_4
_geom_torsion
_geom_torsion_site_symmetry_1
_geom_torsion_site_symmetry_2
_geom_torsion_site_symmetry_3
_geom_torsion_site_symmetry_4
_geom_torsion_publ_flag
C14 B1 B2 C15 37.61(11) . . . . ?
B8 B1 B2 C15 136.08(14) . . . . ?
B9 B1 B2 C15 98.88(14) . . . . ?
C15 B1 B2 B8 -136.08(14) . . . . ?
C14 B1 B2 B8 -98.47(14) . . . . ?
B9 B1 B2 B8 -37.20(13) . . . . ?
C15 B1 B2 B3 -34.29(12) . . . . ?
C14 B1 B2 B3 3.32(18) . . . . ?
B8 B1 B2 B3 101.79(15) . . . . ?
B9 B1 B2 B3 64.59(17) . . . . ?
C15 B1 B2 B7 -98.08(15) . . . . ?
C14 B1 B2 B7 -60.47(17) . . . . ?
B8 B1 B2 B7 38.00(14) . . . . ?
B9 B1 B2 B7 0.80(19) . . . . ?
B1 B2 B3 C15 34.40(12) . . . . ?
B8 B2 B3 C15 98.05(14) . . . . ?
B7 B2 B3 C15 136.02(15) . . . . ?
C15 B2 B3 B4 -35.28(12) . . . . ?
B1 B2 B3 B4 -0.88(18) . . . . ?
B8 B2 B3 B4 62.77(17) . . . . ?
B7 B2 B3 B4 100.74(15) . . . . ?
C15 B2 B3 B6 -98.61(14) . . . . ?
B1 B2 B3 B6 -64.20(17) . . . . ?
B8 B2 B3 B6 -0.55(18) . . . . ?
B7 B2 B3 B6 37.42(13) . . . . ?
C15 B2 B3 B7 -136.02(15) . . . . ?
B1 B2 B3 B7 -101.62(16) . . . . ?
B8 B2 B3 B7 -37.97(14) . . . . ?
C15 B3 B4 C14 -37.12(11) . . . . ?
B2 B3 B4 C14 -1.92(17) . . . . ?
B6 B3 B4 C14 98.84(13) . . . . ?
B7 B3 B4 C14 61.37(16) . . . . ?
B2 B3 B4 C15 35.21(12) . . . . ?
B6 B3 B4 C15 135.96(14) . . . . ?
B7 B3 B4 C15 98.49(15) . . . . ?
C15 B3 B4 B6 -135.96(14) . . . . ?
B2 B3 B4 B6 -100.75(15) . . . . ?
B7 B3 B4 B6 -37.46(13) . . . . ?
C15 B3 B4 B5 -98.64(13) . . . . ?
B2 B3 B4 B5 -63.43(16) . . . . ?
B6 B3 B4 B5 37.32(13) . . . . ?
B7 B3 B4 B5 -0.14(17) . . . . ?
C15 B4 B5 C14 36.48(11) . . . . ?
B6 B4 B5 C14 135.55(14) . . . . ?
B3 B4 B5 C14 98.18(14) . . . . ?
C14 B4 B5 B9 -34.56(12) . . . . ?
C15 B4 B5 B9 1.92(17) . . . . ?
B6 B4 B5 B9 100.99(15) . . . . ?
B3 B4 B5 B9 63.63(16) . . . . ?
C14 B4 B5 B6 -135.55(14) . . . . ?
C15 B4 B5 B6 -99.08(14) . . . . ?
B3 B4 B5 B6 -37.37(13) . . . . ?
C14 B4 B5 B10 -97.82(14) . . . . ?
C15 B4 B5 B10 -61.34(15) . . . . ?
B6 B4 B5 B10 37.73(13) . . . . ?
B3 B4 B5 B10 0.36(17) . . . . ?
C14 B4 B6 B3 -100.04(14) . . . . ?
C15 B4 B6 B3 -38.10(12) . . . . ?
B5 B4 B6 B3 -138.33(14) . . . . ?
C14 B4 B6 B5 38.29(12) . . . . ?
C15 B4 B6 B5 100.23(13) . . . . ?
B3 B4 B6 B5 138.33(14) . . . . ?
C14 B4 B6 B7 -62.55(17) . . . . ?
C15 B4 B6 B7 -0.61(18) . . . . ?
B3 B4 B6 B7 37.49(14) . . . . ?
B5 B4 B6 B7 -100.84(15) . . . . ?
C14 B4 B6 B10 0.68(18) . . . . ?
C15 B4 B6 B10 62.62(17) . . . . ?
B3 B4 B6 B10 100.72(16) . . . . ?
B5 B4 B6 B10 -37.61(13) . . . . ?
C15 B3 B6 B4 38.54(12) . . . . ?
B2 B3 B6 B4 100.74(14) . . . . ?
B7 B3 B6 B4 138.09(14) . . . . ?
C15 B3 B6 B5 1.17(18) . . . . ?
B2 B3 B6 B5 63.36(17) . . . . ?
B4 B3 B6 B5 -37.38(13) . . . . ?
B7 B3 B6 B5 100.71(15) . . . . ?
C15 B3 B6 B7 -99.54(15) . . . . ?
B2 B3 B6 B7 -37.35(13) . . . . ?
B4 B3 B6 B7 -138.09(14) . . . . ?
C15 B3 B6 B10 -62.19(17) . . . . ?
B2 B3 B6 B10 0.01(18) . . . . ?
B4 B3 B6 B10 -100.73(15) . . . . ?
B7 B3 B6 B10 37.36(13) . . . . ?
C14 B5 B6 B4 -38.65(12) . . . . ?
B9 B5 B6 B4 -100.25(14) . . . . ?
B10 B5 B6 B4 -137.84(14) . . . . ?
C14 B5 B6 B3 -1.38(18) . . . . ?
B9 B5 B6 B3 -62.98(17) . . . . ?
B10 B5 B6 B3 -100.58(15) . . . . ?
B4 B5 B6 B3 37.27(13) . . . . ?
C14 B5 B6 B7 62.18(16) . . . . ?
B9 B5 B6 B7 0.58(18) . . . . ?
B10 B5 B6 B7 -37.02(13) . . . . ?
B4 B5 B6 B7 100.83(15) . . . . ?
C14 B5 B6 B10 99.20(14) . . . . ?
B9 B5 B6 B10 37.60(13) . . . . ?
B4 B5 B6 B10 137.84(14) . . . . ?
C15 B2 B7 B10 -62.68(18) . . . . ?
B1 B2 B7 B10 -0.59(19) . . . . ?
B8 B2 B7 B10 37.19(14) . . . . ?
B3 B2 B7 B10 -100.85(15) . . . . ?
C15 B2 B7 B6 0.88(19) . . . . ?
B1 B2 B7 B6 62.97(18) . . . . ?
B8 B2 B7 B6 100.75(16) . . . . ?
B3 B2 B7 B6 -37.29(14) . . . . ?
C15 B2 B7 B3 38.16(13) . . . . ?
B1 B2 B7 B3 100.25(15) . . . . ?
B8 B2 B7 B3 138.03(15) . . . . ?
C15 B2 B7 B8 -99.87(15) . . . . ?
B1 B2 B7 B8 -37.78(14) . . . . ?
B3 B2 B7 B8 -138.03(15) . . . . ?
B4 B6 B7 B2 -0.17(19) . . . . ?
B3 B6 B7 B2 37.26(14) . . . . ?
B5 B6 B7 B2 -63.78(18) . . . . ?
B10 B6 B7 B2 -100.84(16) . . . . ?
B4 B6 B7 B10 100.67(15) . . . . ?
B3 B6 B7 B10 138.10(14) . . . . ?
B5 B6 B7 B10 37.05(13) . . . . ?
B4 B6 B7 B3 -37.43(13) . . . . ?
B5 B6 B7 B3 -101.04(14) . . . . ?
B10 B6 B7 B3 -138.10(14) . . . . ?
B4 B6 B7 B8 62.79(18) . . . . ?
B3 B6 B7 B8 100.22(15) . . . . ?
B5 B6 B7 B8 -0.82(18) . . . . ?
B10 B6 B7 B8 -37.87(13) . . . . ?
C15 B3 B7 B2 -38.37(13) . . . . ?
B4 B3 B7 B2 -100.74(14) . . . . ?
B6 B3 B7 B2 -138.15(15) . . . . ?
C15 B3 B7 B10 62.23(17) . . . . ?
B2 B3 B7 B10 100.60(15) . . . . ?
B4 B3 B7 B10 -0.13(18) . . . . ?
B6 B3 B7 B10 -37.54(13) . . . . ?
C15 B3 B7 B6 99.77(14) . . . . ?
B2 B3 B7 B6 138.15(15) . . . . ?
B4 B3 B7 B6 37.41(13) . . . . ?
C15 B3 B7 B8 -1.15(19) . . . . ?
B2 B3 B7 B8 37.22(14) . . . . ?
B4 B3 B7 B8 -63.52(18) . . . . ?
B6 B3 B7 B8 -100.93(16) . . . . ?
C15 B2 B8 B9 -0.59(18) . . . . ?
B1 B2 B8 B9 37.69(13) . . . . ?
B3 B2 B8 B9 -62.43(17) . . . . ?
B7 B2 B8 B9 -100.25(15) . . . . ?
C15 B2 B8 B1 -38.28(12) . . . . ?
B3 B2 B8 B1 -100.12(14) . . . . ?
B7 B2 B8 B1 -137.94(15) . . . . ?
C15 B2 B8 B10 62.72(17) . . . . ?
B1 B2 B8 B10 101.00(15) . . . . ?
B3 B2 B8 B10 0.88(18) . . . . ?
B7 B2 B8 B10 -36.94(14) . . . . ?
C15 B2 B8 B7 99.66(15) . . . . ?
B1 B2 B8 B7 137.94(15) . . . . ?
B3 B2 B8 B7 37.82(13) . . . . ?
C15 B1 B8 B9 -99.80(14) . . . . ?
C14 B1 B8 B9 -37.69(12) . . . . ?
B2 B1 B8 B9 -138.17(15) . . . . ?
C15 B1 B8 B2 38.38(13) . . . . ?
C14 B1 B8 B2 100.49(14) . . . . ?
B9 B1 B8 B2 138.17(15) . . . . ?
C15 B1 B8 B10 -61.90(17) . . . . ?
C14 B1 B8 B10 0.21(18) . . . . ?
B2 B1 B8 B10 -100.27(16) . . . . ?
B9 B1 B8 B10 37.90(14) . . . . ?
C15 B1 B8 B7 1.04(18) . . . . ?
C14 B1 B8 B7 63.15(17) . . . . ?
B2 B1 B8 B7 -37.34(14) . . . . ?
B9 B1 B8 B7 100.84(15) . . . . ?
B2 B7 B8 B9 101.21(15) . . . . ?
B10 B7 B8 B9 -37.19(13) . . . . ?
B6 B7 B8 B9 0.75(19) . . . . ?
B3 B7 B8 B9 63.92(18) . . . . ?
B10 B7 B8 B2 -138.40(15) . . . . ?
B6 B7 B8 B2 -100.46(15) . . . . ?
B3 B7 B8 B2 -37.30(14) . . . . ?
B2 B7 B8 B1 37.37(13) . . . . ?
B10 B7 B8 B1 -101.03(15) . . . . ?
B6 B7 B8 B1 -63.09(18) . . . . ?
B3 B7 B8 B1 0.07(19) . . . . ?
B2 B7 B8 B10 138.40(15) . . . . ?
B6 B7 B8 B10 37.94(13) . . . . ?
B3 B7 B8 B10 101.10(16) . . . . ?
B2 B8 B9 C14 0.89(18) . . . . ?
B1 B8 B9 C14 38.24(12) . . . . ?
B10 B8 B9 C14 -99.29(14) . . . . ?
B7 B8 B9 C14 -62.23(17) . . . . ?
B2 B8 B9 B10 100.18(15) . . . . ?
B1 B8 B9 B10 137.54(14) . . . . ?
B7 B8 B9 B10 37.06(13) . . . . ?
B2 B8 B9 B5 62.72(17) . . . . ?
B1 B8 B9 B5 100.08(14) . . . . ?
B10 B8 B9 B5 -37.46(13) . . . . ?
B7 B8 B9 B5 -0.40(18) . . . . ?
B2 B8 B9 B1 -37.36(13) . . . . ?
B10 B8 B9 B1 -137.54(14) . . . . ?
B7 B8 B9 B1 -100.48(15) . . . . ?
B6 B5 B9 C14 97.85(14) . . . . ?
B10 B5 B9 C14 135.57(14) . . . . ?
B4 B5 B9 C14 34.73(12) . . . . ?
C14 B5 B9 B8 -97.96(14) . . . . ?
B6 B5 B9 B8 -0.11(18) . . . . ?
B10 B5 B9 B8 37.61(14) . . . . ?
B4 B5 B9 B8 -63.23(17) . . . . ?
C14 B5 B9 B10 -135.57(14) . . . . ?
B6 B5 B9 B10 -37.72(13) . . . . ?
B4 B5 B9 B10 -100.84(15) . . . . ?
C14 B5 B9 B1 -34.75(12) . . . . ?
B6 B5 B9 B1 63.10(16) . . . . ?
B10 B5 B9 B1 100.82(15) . . . . ?
B4 B5 B9 B1 -0.02(18) . . . . ?
C15 B1 B9 C14 -36.52(11) . . . . ?
B2 B1 B9 C14 -98.75(14) . . . . ?
B8 B1 B9 C14 -136.12(14) . . . . ?
C15 B1 B9 B8 99.60(14) . . . . ?
C14 B1 B9 B8 136.12(14) . . . . ?
B2 B1 B9 B8 37.37(13) . . . . ?
C15 B1 B9 B10 61.52(16) . . . . ?
C14 B1 B9 B10 98.04(14) . . . . ?
B2 B1 B9 B10 -0.71(18) . . . . ?
B8 B1 B9 B10 -38.08(13) . . . . ?
C15 B1 B9 B5 -1.89(17) . . . . ?
C14 B1 B9 B5 34.62(12) . . . . ?
B2 B1 B9 B5 -64.12(17) . . . . ?
B8 B1 B9 B5 -101.50(15) . . . . ?
C14 B9 B10 B7 62.35(17) . . . . ?
B8 B9 B10 B7 -37.45(14) . . . . ?
B5 B9 B10 B7 100.83(15) . . . . ?
B1 B9 B10 B7 0.34(18) . . . . ?
C14 B9 B10 B5 -38.48(12) . . . . ?
B8 B9 B10 B5 -138.27(15) . . . . ?
B1 B9 B10 B5 -100.48(14) . . . . ?
C14 B9 B10 B6 -1.00(18) . . . . ?
B8 B9 B10 B6 -100.79(16) . . . . ?
B5 B9 B10 B6 37.48(13) . . . . ?
B1 B9 B10 B6 -63.00(17) . . . . ?
C14 B9 B10 B8 99.79(15) . . . . ?
B5 B9 B10 B8 138.27(15) . . . . ?
B1 B9 B10 B8 37.79(13) . . . . ?
B2 B7 B10 B9 0.15(19) . . . . ?
B6 B7 B10 B9 -100.45(15) . . . . ?
B3 B7 B10 B9 -63.05(18) . . . . ?
B8 B7 B10 B9 37.15(13) . . . . ?
B2 B7 B10 B5 63.56(18) . . . . ?
B6 B7 B10 B5 -37.04(13) . . . . ?
B3 B7 B10 B5 0.36(18) . . . . ?
B8 B7 B10 B5 100.56(15) . . . . ?
B2 B7 B10 B6 100.60(15) . . . . ?
B3 B7 B10 B6 37.40(13) . . . . ?
B8 B7 B10 B6 137.60(14) . . . . ?
B2 B7 B10 B8 -37.00(14) . . . . ?
B6 B7 B10 B8 -137.60(14) . . . . ?
B3 B7 B10 B8 -100.20(15) . . . . ?
C14 B5 B10 B9 38.39(12) . . . . ?
B6 B5 B10 B9 137.91(14) . . . . ?
B4 B5 B10 B9 100.37(14) . . . . ?
C14 B5 B10 B7 -62.42(17) . . . . ?
B9 B5 B10 B7 -100.82(15) . . . . ?
B6 B5 B10 B7 37.09(13) . . . . ?
B4 B5 B10 B7 -0.45(18) . . . . ?
C14 B5 B10 B6 -99.51(14) . . . . ?
B9 B5 B10 B6 -137.91(14) . . . . ?
B4 B5 B10 B6 -37.54(12) . . . . ?
C14 B5 B10 B8 1.30(18) . . . . ?
B9 B5 B10 B8 -37.09(14) . . . . ?
B6 B5 B10 B8 100.82(16) . . . . ?
B4 B5 B10 B8 63.28(17) . . . . ?
B4 B6 B10 B9 0.19(19) . . . . ?
B3 B6 B10 B9 63.52(18) . . . . ?
B5 B6 B10 B9 -37.53(13) . . . . ?
B7 B6 B10 B9 100.99(15) . . . . ?
B4 B6 B10 B7 -100.79(15) . . . . ?
B3 B6 B10 B7 -37.47(13) . . . . ?
B5 B6 B10 B7 -138.52(14) . . . . ?
B4 B6 B10 B5 37.73(13) . . . . ?
B3 B6 B10 B5 101.05(14) . . . . ?
B7 B6 B10 B5 138.52(14) . . . . ?
B4 B6 B10 B8 -62.79(18) . . . . ?
B3 B6 B10 B8 0.53(19) . . . . ?
B5 B6 B10 B8 -100.52(15) . . . . ?
B7 B6 B10 B8 38.00(13) . . . . ?
B2 B8 B10 B9 -101.30(15) . . . . ?
B1 B8 B10 B9 -38.18(13) . . . . ?
B7 B8 B10 B9 -138.28(15) . . . . ?
B9 B8 B10 B7 138.28(15) . . . . ?
B2 B8 B10 B7 36.98(13) . . . . ?
B1 B8 B10 B7 100.10(16) . . . . ?
B9 B8 B10 B5 37.23(13) . . . . ?
B2 B8 B10 B5 -64.08(18) . . . . ?
B1 B8 B10 B5 -1.0(2) . . . . ?
B7 B8 B10 B5 -101.05(15) . . . . ?
B9 B8 B10 B6 100.43(15) . . . . ?
B2 B8 B10 B6 -0.87(19) . . . . ?
B1 B8 B10 B6 62.26(18) . . . . ?
B7 B8 B10 B6 -37.84(14) . . . . ?
C10 C1 C2 C3 -2.2(2) . . . . ?
C10 C1 C2 C14 179.42(14) . . . . ?
C1 C2 C3 C4 1.4(2) . . . . ?
C14 C2 C3 C4 179.78(15) . . . . ?
C2 C3 C4 C11 0.0(3) . . . . ?
C12 C5 C6 C7 0.4(3) . . . . ?
C5 C6 C7 C8 -0.7(3) . . . . ?
C6 C7 C8 C13 0.2(3) . . . . ?
C2 C1 C10 C11 1.5(2) . . . . ?
C2 C1 C10 C9 -177.87(15) . . . . ?
C13 C9 C10 C1 179.64(15) . . . . ?
C16 C9 C10 C1 61.1(2) . . . . ?
C17 C9 C10 C1 -62.0(2) . . . . ?
C13 C9 C10 C11 0.19(17) . . . . ?
C16 C9 C10 C11 -118.34(16) . . . . ?
C17 C9 C10 C11 118.57(15) . . . . ?
C3 C4 C11 C10 -0.7(2) . . . . ?
C3 C4 C11 C12 179.58(16) . . . . ?
C1 C10 C11 C4 -0.1(2) . . . . ?
C9 C10 C11 C4 179.41(14) . . . . ?
C1 C10 C11 C12 179.70(14) . . . . ?
C9 C10 C11 C12 -0.80(18) . . . . ?
C6 C5 C12 C13 0.5(2) . . . . ?
C6 C5 C12 C11 -179.82(16) . . . . ?
C4 C11 C12 C5 1.2(3) . . . . ?
C10 C11 C12 C5 -178.58(16) . . . . ?
C4 C11 C12 C13 -179.12(17) . . . . ?
C10 C11 C12 C13 1.14(17) . . . . ?
C7 C8 C13 C12 0.7(2) . . . . ?
C7 C8 C13 C9 -179.01(16) . . . . ?
C5 C12 C13 C8 -1.0(2) . . . . ?
C11 C12 C13 C8 179.23(14) . . . . ?
C5 C12 C13 C9 178.71(14) . . . . ?
C11 C12 C13 C9 -1.05(18) . . . . ?
C10 C9 C13 C8 -179.77(16) . . . . ?
C16 C9 C13 C8 -61.9(2) . . . . ?
C17 C9 C13 C8 62.1(2) . . . . ?
C10 C9 C13 C12 0.54(17) . . . . ?
C16 C9 C13 C12 118.45(16) . . . . ?
C17 C9 C13 C12 -117.59(15) . . . . ?
C3 C2 C14 C15 82.12(18) . . . . ?
C1 C2 C14 C15 -99.51(17) . . . . ?
C3 C2 C14 B9 -136.17(16) . . . . ?
C1 C2 C14 B9 42.2(2) . . . . ?
C3 C2 C14 B5 -62.5(2) . . . . ?
C1 C2 C14 B5 115.86(16) . . . . ?
C3 C2 C14 B4 11.2(2) . . . . ?
C1 C2 C14 B4 -170.45(13) . . . . ?
C3 C2 C14 B1 151.55(15) . . . . ?
C1 C2 C14 B1 -30.1(2) . . . . ?
B8 B9 C14 C2 -146.01(14) . . . . ?
B10 B9 C14 C2 150.89(14) . . . . ?
B5 B9 C14 C2 111.81(15) . . . . ?
B1 B9 C14 C2 -107.46(15) . . . . ?
B8 B9 C14 C15 -0.86(16) . . . . ?
B10 B9 C14 C15 -63.96(16) . . . . ?
B5 B9 C14 C15 -103.04(13) . . . . ?
B1 B9 C14 C15 37.69(12) . . . . ?
B8 B9 C14 B5 102.18(15) . . . . ?
B10 B9 C14 B5 39.08(13) . . . . ?
B1 B9 C14 B5 140.73(14) . . . . ?
B8 B9 C14 B4 64.62(16) . . . . ?
B10 B9 C14 B4 1.52(18) . . . . ?
B5 B9 C14 B4 -37.57(13) . . . . ?
B1 B9 C14 B4 103.17(14) . . . . ?
B8 B9 C14 B1 -38.55(12) . . . . ?
B10 B9 C14 B1 -101.65(15) . . . . ?
B5 B9 C14 B1 -140.73(14) . . . . ?
B9 B5 C14 C2 -109.42(16) . . . . ?
B6 B5 C14 C2 148.79(14) . . . . ?
B10 B5 C14 C2 -148.40(14) . . . . ?
B4 B5 C14 C2 109.83(16) . . . . ?
B9 B5 C14 C15 102.87(14) . . . . ?
B6 B5 C14 C15 1.09(16) . . . . ?
B10 B5 C14 C15 63.89(16) . . . . ?
B4 B5 C14 C15 -37.87(12) . . . . ?
B6 B5 C14 B9 -101.79(15) . . . . ?
B10 B5 C14 B9 -38.98(13) . . . . ?
B4 B5 C14 B9 -140.74(14) . . . . ?
B9 B5 C14 B4 140.74(14) . . . . ?
B6 B5 C14 B4 38.96(12) . . . . ?
B10 B5 C14 B4 101.77(15) . . . . ?
B9 B5 C14 B1 37.74(13) . . . . ?
B6 B5 C14 B1 -64.05(16) . . . . ?
B10 B5 C14 B1 -1.24(18) . . . . ?
B4 B5 C14 B1 -103.01(14) . . . . ?
C15 B4 C14 C2 109.82(15) . . . . ?
B6 B4 C14 C2 -150.64(14) . . . . ?
B3 B4 C14 C2 146.59(13) . . . . ?
B5 B4 C14 C2 -111.64(15) . . . . ?
B6 B4 C14 C15 99.53(14) . . . . ?
B3 B4 C14 C15 36.77(11) . . . . ?
B5 B4 C14 C15 138.54(13) . . . . ?
C15 B4 C14 B9 -100.93(13) . . . . ?
B6 B4 C14 B9 -1.39(17) . . . . ?
B3 B4 C14 B9 -64.16(16) . . . . ?
B5 B4 C14 B9 37.61(13) . . . . ?
C15 B4 C14 B5 -138.54(13) . . . . ?
B6 B4 C14 B5 -39.01(13) . . . . ?
B3 B4 C14 B5 -101.77(14) . . . . ?
C15 B4 C14 B1 -32.61(12) . . . . ?
B6 B4 C14 B1 66.92(16) . . . . ?
B3 B4 C14 B1 4.16(16) . . . . ?
B5 B4 C14 B1 105.93(14) . . . . ?
C15 B1 C14 C2 -110.71(14) . . . . ?
B2 B1 C14 C2 -148.18(14) . . . . ?
B8 B1 C14 C2 149.10(14) . . . . ?
B9 B1 C14 C2 110.76(15) . . . . ?
B2 B1 C14 C15 -37.47(12) . . . . ?
B8 B1 C14 C15 -100.18(14) . . . . ?
B9 B1 C14 C15 -138.53(13) . . . . ?
C15 B1 C14 B9 138.53(13) . . . . ?
B2 B1 C14 B9 101.06(15) . . . . ?
B8 B1 C14 B9 38.34(13) . . . . ?
C15 B1 C14 B5 100.84(13) . . . . ?
B2 B1 C14 B5 63.37(17) . . . . ?
B8 B1 C14 B5 0.65(18) . . . . ?
B9 B1 C14 B5 -37.69(13) . . . . ?
C15 B1 C14 B4 32.75(12) . . . . ?
B2 B1 C14 B4 -4.72(17) . . . . ?
B8 B1 C14 B4 -67.43(16) . . . . ?
B9 B1 C14 B4 -105.78(14) . . . . ?
C2 C14 C15 B3 -148.39(14) . . . . ?
B9 C14 C15 B3 66.74(16) . . . . ?
B5 C14 C15 B3 -0.37(17) . . . . ?
B4 C14 C15 B3 -39.09(12) . . . . ?
B1 C14 C15 B3 105.54(14) . . . . ?
C2 C14 C15 B1 106.07(15) . . . . ?
B9 C14 C15 B1 -38.80(12) . . . . ?
B5 C14 C15 B1 -105.92(14) . . . . ?
B4 C14 C15 B1 -144.63(13) . . . . ?
C2 C14 C15 B2 145.38(14) . . . . ?
B9 C14 C15 B2 0.51(16) . . . . ?
B5 C14 C15 B2 -66.60(15) . . . . ?
B4 C14 C15 B2 -105.32(13) . . . . ?
B1 C14 C15 B2 39.31(12) . . . . ?
C2 C14 C15 B4 -109.30(15) . . . . ?
B9 C14 C15 B4 105.83(13) . . . . ?
B5 C14 C15 B4 38.72(12) . . . . ?
B1 C14 C15 B4 144.63(13) . . . . ?
C2 C14 C15 Si1 -2.15(19) . . . . ?
B9 C14 C15 Si1 -147.02(12) . . . . ?
B5 C14 C15 Si1 145.87(11) . . . . ?
B4 C14 C15 Si1 107.15(13) . . . . ?
B1 C14 C15 Si1 -108.22(13) . . . . ?
B2 B3 C15 C14 -102.01(14) . . . . ?
B4 B3 C15 C14 38.30(12) . . . . ?
B6 B3 C15 C14 -0.51(17) . . . . ?
B7 B3 C15 C14 -63.31(16) . . . . ?
B2 B3 C15 B1 -36.80(13) . . . . ?
B4 B3 C15 B1 103.51(14) . . . . ?
B6 B3 C15 B1 64.70(17) . . . . ?
B7 B3 C15 B1 1.91(18) . . . . ?
B4 B3 C15 B2 140.31(14) . . . . ?
B6 B3 C15 B2 101.50(15) . . . . ?
B7 B3 C15 B2 38.70(14) . . . . ?
B2 B3 C15 B4 -140.31(14) . . . . ?
B6 B3 C15 B4 -38.80(13) . . . . ?
B7 B3 C15 B4 -101.60(15) . . . . ?
B2 B3 C15 Si1 110.42(14) . . . . ?
B4 B3 C15 Si1 -109.27(13) . . . . ?
B6 B3 C15 Si1 -148.08(12) . . . . ?
B7 B3 C15 Si1 149.12(12) . . . . ?
B2 B1 C15 C14 137.23(13) . . . . ?
B8 B1 C15 C14 98.45(14) . . . . ?
B9 B1 C15 C14 35.97(11) . . . . ?
C14 B1 C15 B3 -100.32(13) . . . . ?
B2 B1 C15 B3 36.92(13) . . . . ?
B8 B1 C15 B3 -1.87(18) . . . . ?
B9 B1 C15 B3 -64.34(16) . . . . ?
C14 B1 C15 B2 -137.23(13) . . . . ?
B8 B1 C15 B2 -38.78(13) . . . . ?
B9 B1 C15 B2 -101.26(14) . . . . ?
C14 B1 C15 B4 -32.74(12) . . . . ?
B2 B1 C15 B4 104.49(14) . . . . ?
B8 B1 C15 B4 65.71(16) . . . . ?
B9 B1 C15 B4 3.23(17) . . . . ?
C14 B1 C15 Si1 112.70(12) . . . . ?
B2 B1 C15 Si1 -110.06(13) . . . . ?
B8 B1 C15 Si1 -148.85(12) . . . . ?
B9 B1 C15 Si1 148.68(11) . . . . ?
B1 B2 C15 C14 -38.73(12) . . . . ?
B8 B2 C15 C14 0.06(17) . . . . ?
B3 B2 C15 C14 102.38(13) . . . . ?
B7 B2 C15 C14 63.49(16) . . . . ?
B1 B2 C15 B3 -141.11(14) . . . . ?
B8 B2 C15 B3 -102.32(15) . . . . ?
B7 B2 C15 B3 -38.89(14) . . . . ?
B8 B2 C15 B1 38.80(13) . . . . ?
B3 B2 C15 B1 141.11(14) . . . . ?
B7 B2 C15 B1 102.22(15) . . . . ?
B1 B2 C15 B4 -103.55(14) . . . . ?
B8 B2 C15 B4 -64.75(17) . . . . ?
B3 B2 C15 B4 37.57(13) . . . . ?
B7 B2 C15 B4 -1.32(18) . . . . ?
B1 B2 C15 Si1 109.78(13) . . . . ?
B8 B2 C15 Si1 148.57(12) . . . . ?
B3 B2 C15 Si1 -109.11(13) . . . . ?
B7 B2 C15 Si1 -148.00(12) . . . . ?
B6 B4 C15 C14 -98.87(13) . . . . ?
B3 B4 C15 C14 -137.67(13) . . . . ?
B5 B4 C15 C14 -36.09(11) . . . . ?
C14 B4 C15 B3 137.67(13) . . . . ?
B6 B4 C15 B3 38.81(13) . . . . ?
B5 B4 C15 B3 101.59(14) . . . . ?
C14 B4 C15 B1 32.84(12) . . . . ?
B6 B4 C15 B1 -66.03(15) . . . . ?
B3 B4 C15 B1 -104.84(14) . . . . ?
B5 B4 C15 B1 -3.25(17) . . . . ?
C14 B4 C15 B2 100.08(14) . . . . ?
B6 B4 C15 B2 1.22(17) . . . . ?
B3 B4 C15 B2 -37.59(13) . . . . ?
B5 B4 C15 B2 64.00(16) . . . . ?
C14 B4 C15 Si1 -112.90(12) . . . . ?
B6 B4 C15 Si1 148.24(11) . . . . ?
B3 B4 C15 Si1 109.43(13) . . . . ?
B5 B4 C15 Si1 -148.98(11) . . . . ?
